data_7131667
loop_
_publ_author_name
'Janssen, Marvin'
'Mebs, Stefan'
'Beckmann, Jens'

_publ_section_title
;
 Aryldimethylelement cations of the heavier group 14 elements. An
 essentially three-coordinate plumbylium ion.
;
_journal_issue 47
_journal_name_full 'Chemical communications (Cambridge, England)'
_journal_page_first 7267
_journal_page_last 7270
_journal_paper_doi 10.1039/d3cc00397c
_journal_volume 59
_journal_year 2023
_chemical_formula_moiety 'C42 H39 Cl Sn, C7 H8'
_chemical_formula_sum 'C49 H47 Cl Sn'
_chemical_formula_weight 790.00
_space_group_crystal_system triclinic
_space_group_IT_number 2
_space_group_name_Hall '-P 1'
_space_group_name_H-M_alt 'P -1'
_atom_sites_solution_hydrogens geom
_audit_creation_date 2022-07-13
_audit_creation_method
;
Olex2 1.3
(compiled 2020.11.12 svn.r5f609507 for OlexSys, GUI svn.r6272)
;
_audit_update_record
;
2022-12-17 deposited with the CCDC.	2023-05-17 downloaded from the CCDC.
;
_cell_angle_alpha 82.746(2)
_cell_angle_beta 81.826(2)
_cell_angle_gamma 70.414(2)
_cell_formula_units_Z 2
_cell_length_a 9.4150(6)
_cell_length_b 13.8081(8)
_cell_length_c 15.8413(10)
_cell_measurement_reflns_used 9958
_cell_measurement_temperature 103.74
_cell_measurement_theta_max 33.18
_cell_measurement_theta_min 2.53
_cell_volume 1913.7(2)
_computing_molecular_graphics 'Olex2 1.3 (Dolomanov et al., 2009)'
_computing_publication_material 'Olex2 1.3 (Dolomanov et al., 2009)'
_computing_structure_refinement 'SHELXL 2018/3 (Sheldrick, 2015)'
_diffrn_ambient_temperature 103.74
_diffrn_measured_fraction_theta_full 0.999
_diffrn_measured_fraction_theta_max 0.998
_diffrn_measurement_device_type 'Bruker APEX-II CCD'
_diffrn_measurement_method '\f and \w scans'
_diffrn_radiation_type MoK\a
_diffrn_radiation_wavelength 0.71073
_diffrn_reflns_av_R_equivalents 0.0303
_diffrn_reflns_av_unetI/netI 0.0282
_diffrn_reflns_Laue_measured_fraction_full 0.999
_diffrn_reflns_Laue_measured_fraction_max 0.998
_diffrn_reflns_limit_h_max 14
_diffrn_reflns_limit_h_min -14
_diffrn_reflns_limit_k_max 21
_diffrn_reflns_limit_k_min -21
_diffrn_reflns_limit_l_max 24
_diffrn_reflns_limit_l_min -24
_diffrn_reflns_number 70341
_diffrn_reflns_point_group_measured_fraction_full 0.999
_diffrn_reflns_point_group_measured_fraction_max 0.998
_diffrn_reflns_theta_full 25.242
_diffrn_reflns_theta_max 33.215
_diffrn_reflns_theta_min 2.336
_diffrn_standards_number 0
_exptl_absorpt_coefficient_mu 0.771
_exptl_absorpt_correction_T_max 0.7465
_exptl_absorpt_correction_T_min 0.6927
_exptl_absorpt_correction_type multi-scan
_exptl_absorpt_process_details
;
SADABS-2016/2 (Bruker,2016/2) was used for absorption correction.
wR2(int) was 0.1048 before and 0.0416 after correction.
The Ratio of minimum to maximum transmission is 0.9279.
The \l/2 correction factor is Not present.
;
_exptl_crystal_colour colourless
_exptl_crystal_density_diffrn 1.371
_exptl_crystal_description block
_exptl_crystal_F_000 816
_exptl_crystal_size_max 0.20
_exptl_crystal_size_mid 0.20
_exptl_crystal_size_min 0.15
_refine_diff_density_max 0.538
_refine_diff_density_min -0.458
_refine_diff_density_rms 0.077
_refine_ls_extinction_method none
_refine_ls_goodness_of_fit_ref 1.036
_refine_ls_hydrogen_treatment constr
_refine_ls_matrix_type full
_refine_ls_number_parameters 496
_refine_ls_number_reflns 14692
_refine_ls_number_restraints 0
_refine_ls_restrained_S_all 1.036
_refine_ls_R_factor_all 0.0427
_refine_ls_R_factor_gt 0.0285
_refine_ls_shift/su_max 0.002
_refine_ls_shift/su_mean 0.000
_refine_ls_structure_factor_coef Fsqd
_refine_ls_weighting_details 'w=1/[\s^2^(Fo^2^)+(0.0269P)^2^+0.9610P] where P=(Fo^2^+2Fc^2^)/3'
_refine_ls_weighting_scheme calc
_refine_ls_wR_factor_gt 0.0616
_refine_ls_wR_factor_ref 0.0668
_reflns_Friedel_coverage 0.000
_reflns_number_gt 12033
_reflns_number_total 14692
_reflns_threshold_expression 'I > 2\s(I)'
_cod_data_source_file d3cc00397c2.cif
_cod_data_source_block janssenm220208_0m
_cod_depositor_comments 'Adding full bibliography for 7131666--7131671.cif.'
_cod_database_code 7131667
_shelx_shelxl_version_number 2018/3
_shelx_space_group_comment
;
The symmetry employed for this shelxl refinement is uniquely defined
by the following loop, which should always be used as a source of
symmetry information in preference to the above space-group names.
They are only intended as comments.
;
_olex2_refinement_description
;
1. Fixed Uiso
 At 1.2 times of:
  All C(H) groups, All C(H,H) groups
 At 1.5 times of:
  All C(H,H,H) groups
2. Others
 Fixed Sof: Sn1(0.5) C1(0.5) H1A(0.5) H1B(0.5) H1C(0.5) C1A(0.5) H1AA(0.5)
 H1AB(0.5) H1AC(0.5) C2A(0.5) H2AA(0.5) H2AB(0.5) H2AC(0.5) C2(0.5) H2A(0.5)
 H2B(0.5) H2C(0.5) Sn1A(0.5)
3.a Secondary CH2 refined with riding coordinates:
 C17(H17A,H17B), C22(H22A,H22B)
3.b Aromatic/amide H refined with riding coordinates:
 C62(H62), C44(H44), C33(H33), C61(H61), C34(H34), C51(H51), C32(H32),
 C41(H41), C63(H63), C31(H31), C53(H53), C54(H54), C74(H74), C73(H73), C13(H13),
  C42(H42), C52(H52), C71(H71), C72(H72), C64(H64), C75(H75), C43(H43)
3.c Idealised Me refined as rotating group:
 C25(H25A,H25B,H25C), C76(H76A,H76B,H76C), C24(H24A,H24B,H24C), C20(H20A,H20B,
 H20C), C19(H19A,H19B,H19C), C1(H1A,H1B,H1C), C1A(H1AA,H1AB,H1AC), C2A(H2AA,
 H2AB,H2AC), C2(H2A,H2B,H2C)
;
_olex2_submission_special_instructions 'No special instructions were received'

loop_
_space_group_symop_operation_xyz
'x, y, z'
'-x, -y, -z'

loop_
_atom_site_label
_atom_site_type_symbol
_atom_site_fract_x
_atom_site_fract_y
_atom_site_fract_z
_atom_site_U_iso_or_equiv
_atom_site_adp_type
_atom_site_occupancy
_atom_site_site_symmetry_order
_atom_site_calc_flag
_atom_site_refinement_flags_posn
_atom_site_refinement_flags_adp
_atom_site_refinement_flags_occupancy
_atom_site_disorder_assembly
_atom_site_disorder_group
Sn1 Sn 0.40780(6) 0.69876(6) 0.87929(4) 0.01115(8) Uani 0.5 1 d . . P A 1
Cl1 Cl 0.35580(4) 0.82685(2) 0.97370(2) 0.01964(6) Uani 1 1 d . . . . .
C11 C 0.29669(12) 0.85916(8) 0.71629(7) 0.00986(18) Uani 1 1 d . . . . .
C62 C 0.77701(14) 0.45614(10) 0.72165(9) 0.0210(2) Uani 1 1 d . . . . .
H62 H 0.868687 0.467225 0.696516 0.025 Uiso 1 1 calc R U . . .
C44 C 0.66220(15) 0.97260(11) 0.84217(8) 0.0210(2) Uani 1 1 d . . . . .
H44 H 0.670282 1.009254 0.887169 0.025 Uiso 1 1 calc R U . . .
C33 C 0.16626(18) 1.12011(10) 0.96086(8) 0.0258(3) Uani 1 1 d . . . . .
H33 H 0.131651 1.160731 1.008402 0.031 Uiso 1 1 calc R U . . .
C35 C 0.36711(14) 1.02947(9) 0.86074(7) 0.0142(2) Uani 1 1 d . . . . .
C12 C 0.22229(12) 0.89071(8) 0.64156(7) 0.01040(18) Uani 1 1 d . . . . .
C61 C 0.63816(14) 0.52638(9) 0.70048(8) 0.0171(2) Uani 1 1 d . . . . .
H61 H 0.634660 0.583952 0.660087 0.020 Uiso 1 1 calc R U . . .
C10 C 0.32944(12) 0.75623(8) 0.75333(7) 0.01090(18) Uani 1 1 d . . . . .
C60 C 0.50554(13) 0.51023(8) 0.73973(7) 0.01148(19) Uani 1 1 d . . . . .
C34 C 0.31971(17) 1.08806(9) 0.93101(8) 0.0205(2) Uani 1 1 d . . . . .
H34 H 0.390461 1.105759 0.957981 0.025 Uiso 1 1 calc R U . . .
C23 C 0.20658(13) 0.63145(8) 0.58990(7) 0.01193(19) Uani 1 1 d . . . . .
C15 C 0.29621(12) 0.68631(8) 0.70747(7) 0.01017(18) Uani 1 1 d . . . . .
C51 C 0.10189(14) 0.54802(10) 0.82260(8) 0.0176(2) Uani 1 1 d . . . . .
H51 H 0.033336 0.610093 0.799472 0.021 Uiso 1 1 calc R U . . .
C45 C 0.52043(14) 0.97682(9) 0.82202(7) 0.0144(2) Uani 1 1 d . . . . .
C16 C 0.34402(12) 0.94755(8) 0.74036(7) 0.01056(18) Uani 1 1 d . . . . .
C32 C 0.06315(17) 1.09333(10) 0.92187(9) 0.0247(3) Uani 1 1 d . . . . .
H32 H -0.040832 1.114365 0.943914 0.030 Uiso 1 1 calc R U . . .
C25 C 0.25047(15) 0.63724(9) 0.49274(7) 0.0170(2) Uani 1 1 d . . . . .
H25A H 0.177402 0.697444 0.465538 0.026 Uiso 1 1 calc R U . . .
H25B H 0.249891 0.574448 0.470259 0.026 Uiso 1 1 calc R U . . .
H25C H 0.352148 0.643535 0.480393 0.026 Uiso 1 1 calc R U . . .
C18 C 0.20264(13) 1.00212(8) 0.60937(7) 0.01275(19) Uani 1 1 d . . . . .
C41 C 0.63833(15) 0.86483(11) 0.70780(9) 0.0227(3) Uani 1 1 d . . . . .
H41 H 0.630706 0.828950 0.662156 0.027 Uiso 1 1 calc R U . . .
C21 C 0.34226(12) 0.56840(8) 0.72242(7) 0.01048(18) Uani 1 1 d . . . . .
C63 C 0.78272(14) 0.37028(11) 0.77900(8) 0.0217(3) Uani 1 1 d . . . . .
H63 H 0.878219 0.322800 0.791800 0.026 Uiso 1 1 calc R U . . .
C14 C 0.22323(12) 0.71919(8) 0.63233(7) 0.01031(18) Uani 1 1 d . . . . .
C31 C 0.11090(14) 1.03563(9) 0.85036(8) 0.0184(2) Uani 1 1 d . . . . .
H31 H 0.039911 1.017705 0.823775 0.022 Uiso 1 1 calc R U . . .
C53 C 0.14893(16) 0.39341(10) 0.92001(8) 0.0209(2) Uani 1 1 d . . . . .
H53 H 0.110798 0.349795 0.961566 0.025 Uiso 1 1 calc R U . . .
C50 C 0.25524(13) 0.51976(8) 0.79456(7) 0.01138(19) Uani 1 1 d . . . . .
C54 C 0.30344(15) 0.36604(9) 0.89450(8) 0.0187(2) Uani 1 1 d . . . . .
H54 H 0.371829 0.304859 0.919006 0.022 Uiso 1 1 calc R U . . .
C74 C 0.27744(15) 0.29835(11) 0.53458(10) 0.0233(3) Uani 1 1 d . . . . .
H74 H 0.251965 0.312522 0.477378 0.028 Uiso 1 1 calc R U . . .
C65 C 0.51153(13) 0.42442(9) 0.79867(7) 0.0134(2) Uani 1 1 d . . . . .
C30 C 0.26241(13) 1.00511(8) 0.81898(7) 0.01248(19) Uani 1 1 d . . . . .
C40 C 0.50922(13) 0.92253(9) 0.75543(7) 0.0135(2) Uani 1 1 d . . . . .
C76 C 0.62962(16) 0.17456(11) 0.65195(10) 0.0253(3) Uani 1 1 d . . . . .
H76A H 0.659181 0.214279 0.689345 0.038 Uiso 1 1 calc R U . . .
H76B H 0.696332 0.168020 0.598061 0.038 Uiso 1 1 calc R U . . .
H76C H 0.638524 0.105767 0.680286 0.038 Uiso 1 1 calc R U . . .
C73 C 0.16435(15) 0.32478(10) 0.60218(11) 0.0255(3) Uani 1 1 d . . . . .
H73 H 0.061420 0.356354 0.591514 0.031 Uiso 1 1 calc R U . . .
C17 C 0.31792(13) 1.02428(9) 0.65729(7) 0.0133(2) Uani 1 1 d . . . . .
H17A H 0.278763 1.096422 0.672959 0.016 Uiso 1 1 calc R U . . .
H17B H 0.414829 1.014574 0.620268 0.016 Uiso 1 1 calc R U . . .
C55 C 0.35586(13) 0.42995(8) 0.83244(7) 0.0130(2) Uani 1 1 d . . . . .
C70 C 0.46808(14) 0.22925(9) 0.63377(8) 0.0179(2) Uani 1 1 d . . . . .
C13 C 0.18082(12) 0.82232(8) 0.60102(7) 0.01148(19) Uani 1 1 d . . . . .
H13 H 0.124660 0.845559 0.552909 0.014 Uiso 1 1 calc R U . . .
C24 C 0.04324(14) 0.62819(10) 0.60578(8) 0.0177(2) Uani 1 1 d . . . . .
H24A H -0.025501 0.692418 0.580876 0.027 Uiso 1 1 calc R U . . .
H24B H 0.013892 0.620469 0.667502 0.027 Uiso 1 1 calc R U . . .
H24C H 0.037215 0.569612 0.579076 0.027 Uiso 1 1 calc R U . . .
C20 C 0.24449(16) 1.01668(10) 0.51233(8) 0.0200(2) Uani 1 1 d . . . . .
H20A H 0.243546 1.087799 0.496394 0.030 Uiso 1 1 calc R U . . .
H20B H 0.170647 1.002563 0.482068 0.030 Uiso 1 1 calc R U . . .
H20C H 0.345963 0.968960 0.496654 0.030 Uiso 1 1 calc R U . . .
C42 C 0.78027(16) 0.86059(13) 0.72847(11) 0.0304(3) Uani 1 1 d . . . . .
H42 H 0.869931 0.821101 0.696744 0.037 Uiso 1 1 calc R U . . .
C52 C 0.04969(15) 0.48376(11) 0.88545(8) 0.0213(2) Uani 1 1 d . . . . .
H52 H -0.055416 0.502250 0.904796 0.026 Uiso 1 1 calc R U . . .
C71 C 0.35319(16) 0.25707(9) 0.70111(9) 0.0203(2) Uani 1 1 d . . . . .
H71 H 0.378183 0.243232 0.758403 0.024 Uiso 1 1 calc R U . . .
C72 C 0.20296(16) 0.30467(10) 0.68548(10) 0.0245(3) Uani 1 1 d . . . . .
H72 H 0.126327 0.323548 0.731983 0.029 Uiso 1 1 calc R U . . .
C64 C 0.65016(14) 0.35310(10) 0.81787(8) 0.0191(2) Uani 1 1 d . . . . .
H64 H 0.654085 0.294074 0.856621 0.023 Uiso 1 1 calc R U . . .
C75 C 0.42804(15) 0.25114(10) 0.55035(9) 0.0202(2) Uani 1 1 d . . . . .
H75 H 0.504601 0.233599 0.503633 0.024 Uiso 1 1 calc R U . . .
C43 C 0.79102(16) 0.91363(12) 0.79494(10) 0.0282(3) Uani 1 1 d . . . . .
H43 H 0.888227 0.909474 0.808309 0.034 Uiso 1 1 calc R U . . .
C22 C 0.32200(14) 0.53770(8) 0.63349(7) 0.0132(2) Uani 1 1 d . . . . .
H22A H 0.420353 0.518665 0.597238 0.016 Uiso 1 1 calc R U . . .
H22B H 0.284604 0.477787 0.642045 0.016 Uiso 1 1 calc R U . . .
C19 C 0.03917(15) 1.07222(9) 0.63126(9) 0.0205(2) Uani 1 1 d . . . . .
H19A H 0.012643 1.067043 0.693387 0.031 Uiso 1 1 calc R U . . .
H19B H -0.030225 1.050526 0.603261 0.031 Uiso 1 1 calc R U . . .
H19C H 0.030808 1.143797 0.611096 0.031 Uiso 1 1 calc R U . . .
C1 C 0.2691(5) 0.6249(3) 0.96266(17) 0.0296(7) Uani 0.5 1 d . . P A 1
H1A H 0.276239 0.633593 1.022201 0.044 Uiso 0.5 1 calc R U P A 1
H1B H 0.303846 0.551253 0.953964 0.044 Uiso 0.5 1 calc R U P A 1
H1C H 0.163537 0.656024 0.950107 0.044 Uiso 0.5 1 calc R U P A 1
C1A C 0.3830(5) 0.5837(2) 0.95326(17) 0.0293(7) Uani 0.5 1 d . . P A 2
H1AA H 0.398101 0.590643 1.011851 0.044 Uiso 0.5 1 calc R U P A 2
H1AB H 0.446532 0.515318 0.936357 0.044 Uiso 0.5 1 calc R U P A 2
H1AC H 0.276174 0.591858 0.950549 0.044 Uiso 0.5 1 calc R U P A 2
C2A C 0.6794(3) 0.6757(3) 0.8631(2) 0.0249(6) Uani 0.5 1 d . . P A 2
H2AA H 0.695036 0.741298 0.868372 0.037 Uiso 0.5 1 calc R U P A 2
H2AB H 0.730219 0.649404 0.808235 0.037 Uiso 0.5 1 calc R U P A 2
H2AC H 0.721746 0.625632 0.910015 0.037 Uiso 0.5 1 calc R U P A 2
C2 C 0.6456(4) 0.6345(3) 0.8801(2) 0.0262(6) Uani 0.5 1 d . . P A 1
H2A H 0.694704 0.680684 0.845382 0.039 Uiso 0.5 1 calc R U P A 1
H2B H 0.681036 0.567229 0.856365 0.039 Uiso 0.5 1 calc R U P A 1
H2C H 0.671281 0.625754 0.939062 0.039 Uiso 0.5 1 calc R U P A 1
Sn1A Sn 0.44397(6) 0.69928(6) 0.86859(4) 0.01170(8) Uani 0.5 1 d . . P A 2

loop_
_atom_site_aniso_label
_atom_site_aniso_U_11
_atom_site_aniso_U_22
_atom_site_aniso_U_33
_atom_site_aniso_U_23
_atom_site_aniso_U_13
_atom_site_aniso_U_12
Sn1 0.0146(2) 0.01004(9) 0.00921(16) -0.00015(9) -0.00415(14) -0.00351(16)
Cl1 0.03080(16) 0.01224(12) 0.01231(11) -0.00029(9) -0.00139(10) -0.00290(11)
C11 0.0107(5) 0.0088(4) 0.0106(4) -0.0013(3) -0.0028(3) -0.0030(4)
C62 0.0131(5) 0.0229(6) 0.0268(6) -0.0082(5) 0.0032(5) -0.0055(5)
C44 0.0262(6) 0.0250(6) 0.0189(6) 0.0032(5) -0.0116(5) -0.0159(5)
C33 0.0417(8) 0.0155(5) 0.0163(5) -0.0049(4) 0.0028(5) -0.0053(5)
C35 0.0235(6) 0.0103(4) 0.0113(5) 0.0005(4) -0.0034(4) -0.0085(4)
C12 0.0110(5) 0.0087(4) 0.0122(4) -0.0003(3) -0.0032(4) -0.0035(4)
C61 0.0171(5) 0.0153(5) 0.0186(5) -0.0032(4) 0.0020(4) -0.0059(4)
C10 0.0130(5) 0.0094(4) 0.0105(4) -0.0008(3) -0.0040(4) -0.0028(4)
C60 0.0136(5) 0.0099(4) 0.0111(4) -0.0016(3) -0.0020(4) -0.0034(4)
C34 0.0369(7) 0.0143(5) 0.0134(5) -0.0017(4) -0.0038(5) -0.0116(5)
C23 0.0160(5) 0.0094(4) 0.0124(4) -0.0010(3) -0.0044(4) -0.0055(4)
C15 0.0115(5) 0.0083(4) 0.0108(4) -0.0004(3) -0.0024(4) -0.0029(4)
C51 0.0138(5) 0.0209(6) 0.0162(5) -0.0024(4) -0.0022(4) -0.0027(4)
C45 0.0198(5) 0.0145(5) 0.0126(5) 0.0019(4) -0.0060(4) -0.0098(4)
C16 0.0124(5) 0.0093(4) 0.0113(4) -0.0012(3) -0.0036(4) -0.0041(4)
C32 0.0255(7) 0.0194(6) 0.0218(6) -0.0023(5) 0.0054(5) -0.0006(5)
C25 0.0252(6) 0.0155(5) 0.0122(5) -0.0015(4) -0.0053(4) -0.0074(5)
C18 0.0169(5) 0.0088(4) 0.0143(5) 0.0013(4) -0.0068(4) -0.0053(4)
C41 0.0152(6) 0.0271(6) 0.0259(6) -0.0096(5) -0.0030(5) -0.0039(5)
C21 0.0128(5) 0.0076(4) 0.0107(4) -0.0005(3) -0.0025(4) -0.0024(4)
C63 0.0137(5) 0.0247(6) 0.0222(6) -0.0060(5) -0.0037(4) 0.0019(5)
C14 0.0114(5) 0.0094(4) 0.0112(4) -0.0009(3) -0.0026(4) -0.0042(4)
C31 0.0183(6) 0.0149(5) 0.0198(5) -0.0003(4) -0.0006(4) -0.0038(4)
C53 0.0263(7) 0.0208(6) 0.0183(5) -0.0016(4) 0.0042(5) -0.0139(5)
C50 0.0137(5) 0.0095(4) 0.0116(4) -0.0020(3) -0.0016(4) -0.0041(4)
C54 0.0244(6) 0.0113(5) 0.0185(5) 0.0005(4) 0.0015(5) -0.0055(4)
C74 0.0208(6) 0.0210(6) 0.0311(7) -0.0032(5) -0.0063(5) -0.0090(5)
C65 0.0139(5) 0.0118(5) 0.0126(5) -0.0003(4) -0.0020(4) -0.0018(4)
C30 0.0172(5) 0.0078(4) 0.0125(5) -0.0002(3) -0.0022(4) -0.0042(4)
C40 0.0145(5) 0.0137(5) 0.0140(5) -0.0009(4) -0.0047(4) -0.0057(4)
C76 0.0202(6) 0.0257(7) 0.0285(7) 0.0001(5) -0.0049(5) -0.0054(5)
C73 0.0153(6) 0.0173(6) 0.0460(8) -0.0101(6) -0.0021(5) -0.0058(5)
C17 0.0180(5) 0.0112(5) 0.0134(5) 0.0017(4) -0.0052(4) -0.0078(4)
C55 0.0150(5) 0.0086(4) 0.0141(5) -0.0013(4) -0.0006(4) -0.0024(4)
C70 0.0179(6) 0.0126(5) 0.0247(6) -0.0021(4) -0.0008(5) -0.0074(4)
C13 0.0128(5) 0.0105(4) 0.0122(4) 0.0006(3) -0.0053(4) -0.0040(4)
C24 0.0178(6) 0.0174(5) 0.0218(6) -0.0017(4) -0.0067(4) -0.0090(4)
C20 0.0331(7) 0.0166(5) 0.0150(5) 0.0037(4) -0.0098(5) -0.0131(5)
C42 0.0134(6) 0.0386(8) 0.0379(8) -0.0099(6) -0.0031(5) -0.0041(6)
C52 0.0159(6) 0.0307(7) 0.0187(6) -0.0041(5) 0.0020(4) -0.0102(5)
C71 0.0262(6) 0.0126(5) 0.0247(6) -0.0060(4) 0.0018(5) -0.0100(5)
C72 0.0213(6) 0.0161(6) 0.0375(7) -0.0122(5) 0.0085(5) -0.0090(5)
C64 0.0180(6) 0.0168(5) 0.0164(5) 0.0006(4) -0.0031(4) 0.0020(4)
C75 0.0170(6) 0.0208(6) 0.0238(6) -0.0027(5) 0.0000(5) -0.0080(5)
C43 0.0177(6) 0.0370(8) 0.0343(7) 0.0015(6) -0.0115(5) -0.0127(6)
C22 0.0187(5) 0.0090(4) 0.0123(5) -0.0023(3) -0.0045(4) -0.0032(4)
C19 0.0200(6) 0.0122(5) 0.0284(6) 0.0000(4) -0.0112(5) -0.0013(4)
C1 0.056(2) 0.0326(15) 0.0128(11) -0.0006(10) -0.0020(12) -0.0325(16)
C1A 0.062(2) 0.0210(13) 0.0125(11) 0.0032(9) -0.0114(13) -0.0224(14)
C2A 0.0136(13) 0.0319(17) 0.0254(14) -0.0013(12) -0.0097(10) 0.0004(12)
C2 0.0194(14) 0.0324(17) 0.0231(14) -0.0074(12) -0.0098(11) 0.0015(12)
Sn1A 0.0150(2) 0.00962(9) 0.00992(16) 0.00041(10) -0.00494(14) -0.00227(16)

loop_
_atom_type_symbol
_atom_type_description
_atom_type_scat_dispersion_real
_atom_type_scat_dispersion_imag
_atom_type_scat_source
C C 0.0033 0.0016 'International Tables Vol C Tables 4.2.6.8 and 6.1.1.4'
H H 0.0000 0.0000 'International Tables Vol C Tables 4.2.6.8 and 6.1.1.4'
Cl Cl 0.1484 0.1585 'International Tables Vol C Tables 4.2.6.8 and 6.1.1.4'
Sn Sn -0.6537 1.4246 'International Tables Vol C Tables 4.2.6.8 and 6.1.1.4'

loop_
_geom_angle_atom_site_label_1
_geom_angle_atom_site_label_2
_geom_angle_atom_site_label_3
_geom_angle
_geom_angle_site_symmetry_1
_geom_angle_site_symmetry_3
_geom_angle_publ_flag
C10 Sn1 Cl1 114.22(4) . . ?
C1 Sn1 Cl1 90.72(8) . . ?
C1 Sn1 C10 114.78(10) . . ?
C2 Sn1 Cl1 100.02(9) . . ?
C2 Sn1 C10 115.34(10) . . ?
C2 Sn1 C1 117.87(16) . . ?
C12 C11 C10 120.65(9) . . ?
C12 C11 C16 109.64(9) . . ?
C10 C11 C16 129.45(9) . . ?
C61 C62 H62 119.6 . . ?
C63 C62 H62 119.6 . . ?
C63 C62 C61 120.89(12) . . ?
C45 C44 H44 120.8 . . ?
C43 C44 H44 120.8 . . ?
C43 C44 C45 118.50(12) . . ?
C34 C33 H33 119.6 . . ?
C32 C33 H33 119.6 . . ?
C32 C33 C34 120.70(12) . . ?
C34 C35 C45 130.07(11) . . ?
C34 C35 C30 121.14(12) . . ?
C30 C35 C45 108.59(10) . . ?
C11 C12 C18 113.15(9) . . ?
C13 C12 C11 121.53(10) . . ?
C13 C12 C18 125.22(9) . . ?
C62 C61 H61 120.7 . . ?
C60 C61 C62 118.60(11) . . ?
C60 C61 H61 120.7 . . ?
C11 C10 Sn1 126.10(8) . . ?
C11 C10 Sn1A 123.68(8) . . ?
C15 C10 Sn1 117.01(8) . . ?
C15 C10 C11 116.67(9) . . ?
C15 C10 Sn1A 119.43(8) . . ?
C61 C60 C21 129.06(10) . . ?
C61 C60 C65 120.41(10) . . ?
C65 C60 C21 110.23(10) . . ?
C33 C34 C35 118.46(12) . . ?
C33 C34 H34 120.8 . . ?
C35 C34 H34 120.8 . . ?
C25 C23 C24 107.54(9) . . ?
C25 C23 C22 109.91(9) . . ?
C14 C23 C25 113.36(9) . . ?
C14 C23 C24 111.61(9) . . ?
C14 C23 C22 100.96(8) . . ?
C24 C23 C22 113.50(9) . . ?
C10 C15 C21 128.79(9) . . ?
C14 C15 C10 121.59(9) . . ?
C14 C15 C21 109.37(9) . . ?
C50 C51 H51 120.6 . . ?
C50 C51 C52 118.90(11) . . ?
C52 C51 H51 120.6 . . ?
C44 C45 C35 131.07(11) . . ?
C44 C45 C40 120.48(12) . . ?
C40 C45 C35 108.44(10) . . ?
C11 C16 C17 101.70(8) . . ?
C30 C16 C11 119.94(9) . . ?
C30 C16 C17 109.69(9) . . ?
C40 C16 C11 117.10(9) . . ?
C40 C16 C30 101.13(9) . . ?
C40 C16 C17 106.76(9) . . ?
C33 C32 H32 119.7 . . ?
C33 C32 C31 120.69(13) . . ?
C31 C32 H32 119.7 . . ?
C23 C25 H25A 109.5 . . ?
C23 C25 H25B 109.5 . . ?
C23 C25 H25C 109.5 . . ?
H25A C25 H25B 109.5 . . ?
H25A C25 H25C 109.5 . . ?
H25B C25 H25C 109.5 . . ?
C12 C18 C17 101.20(8) . . ?
C12 C18 C20 113.03(9) . . ?
C12 C18 C19 111.42(10) . . ?
C20 C18 C17 109.77(10) . . ?
C19 C18 C17 113.01(10) . . ?
C19 C18 C20 108.37(10) . . ?
C40 C41 H41 120.7 . . ?
C40 C41 C42 118.56(13) . . ?
C42 C41 H41 120.7 . . ?
C60 C21 C15 117.30(9) . . ?
C60 C21 C50 101.23(8) . . ?
C60 C21 C22 106.79(9) . . ?
C15 C21 C22 101.94(8) . . ?
C50 C21 C15 119.26(9) . . ?
C50 C21 C22 109.86(9) . . ?
C62 C63 H63 119.6 . . ?
C62 C63 C64 120.76(12) . . ?
C64 C63 H63 119.6 . . ?
C15 C14 C23 113.39(9) . . ?
C13 C14 C23 125.91(9) . . ?
C13 C14 C15 120.62(10) . . ?
C32 C31 H31 120.4 . . ?
C30 C31 C32 119.20(12) . . ?
C30 C31 H31 120.4 . . ?
C54 C53 H53 119.7 . . ?
C52 C53 H53 119.7 . . ?
C52 C53 C54 120.63(12) . . ?
C51 C50 C21 130.63(10) . . ?
C51 C50 C55 119.65(11) . . ?
C55 C50 C21 109.66(9) . . ?
C53 C54 H54 120.7 . . ?
C55 C54 C53 118.55(11) . . ?
C55 C54 H54 120.7 . . ?
C73 C74 H74 119.9 . . ?
C73 C74 C75 120.21(13) . . ?
C75 C74 H74 119.9 . . ?
C60 C65 C55 108.36(10) . . ?
C64 C65 C60 120.81(11) . . ?
C64 C65 C55 130.81(11) . . ?
C35 C30 C16 109.82(10) . . ?
C31 C30 C35 119.73(11) . . ?
C31 C30 C16 130.43(11) . . ?
C45 C40 C16 110.51(10) . . ?
C41 C40 C45 120.71(11) . . ?
C41 C40 C16 128.42(11) . . ?
H76A C76 H76B 109.5 . . ?
H76A C76 H76C 109.5 . . ?
H76B C76 H76C 109.5 . . ?
C70 C76 H76A 109.5 . . ?
C70 C76 H76B 109.5 . . ?
C70 C76 H76C 109.5 . . ?
C74 C73 H73 120.3 . . ?
C72 C73 C74 119.44(13) . . ?
C72 C73 H73 120.3 . . ?
C16 C17 H17A 110.0 . . ?
C16 C17 H17B 110.0 . . ?
C18 C17 C16 108.30(9) . . ?
C18 C17 H17A 110.0 . . ?
C18 C17 H17B 110.0 . . ?
H17A C17 H17B 108.4 . . ?
C50 C55 C65 108.63(10) . . ?
C54 C55 C50 121.19(11) . . ?
C54 C55 C65 130.08(11) . . ?
C71 C70 C76 120.26(12) . . ?
C75 C70 C76 121.51(12) . . ?
C75 C70 C71 118.22(12) . . ?
C12 C13 C14 118.57(10) . . ?
C12 C13 H13 120.7 . . ?
C14 C13 H13 120.7 . . ?
C23 C24 H24A 109.5 . . ?
C23 C24 H24B 109.5 . . ?
C23 C24 H24C 109.5 . . ?
H24A C24 H24B 109.5 . . ?
H24A C24 H24C 109.5 . . ?
H24B C24 H24C 109.5 . . ?
C18 C20 H20A 109.5 . . ?
C18 C20 H20B 109.5 . . ?
C18 C20 H20C 109.5 . . ?
H20A C20 H20B 109.5 . . ?
H20A C20 H20C 109.5 . . ?
H20B C20 H20C 109.5 . . ?
C41 C42 H42 119.7 . . ?
C43 C42 C41 120.59(13) . . ?
C43 C42 H42 119.7 . . ?
C51 C52 H52 119.5 . . ?
C53 C52 C51 120.99(12) . . ?
C53 C52 H52 119.5 . . ?
C70 C71 H71 119.5 . . ?
C72 C71 C70 120.95(13) . . ?
C72 C71 H71 119.5 . . ?
C73 C72 C71 120.26(13) . . ?
C73 C72 H72 119.9 . . ?
C71 C72 H72 119.9 . . ?
C63 C64 C65 118.51(11) . . ?
C63 C64 H64 120.7 . . ?
C65 C64 H64 120.7 . . ?
C74 C75 C70 120.91(12) . . ?
C74 C75 H75 119.5 . . ?
C70 C75 H75 119.5 . . ?
C44 C43 C42 121.15(12) . . ?
C44 C43 H43 119.4 . . ?
C42 C43 H43 119.4 . . ?
C23 C22 C21 107.88(8) . . ?
C23 C22 H22A 110.1 . . ?
C23 C22 H22B 110.1 . . ?
C21 C22 H22A 110.1 . . ?
C21 C22 H22B 110.1 . . ?
H22A C22 H22B 108.4 . . ?
C18 C19 H19A 109.5 . . ?
C18 C19 H19B 109.5 . . ?
C18 C19 H19C 109.5 . . ?
H19A C19 H19B 109.5 . . ?
H19A C19 H19C 109.5 . . ?
H19B C19 H19C 109.5 . . ?
Sn1 C1 H1A 109.5 . . ?
Sn1 C1 H1B 109.5 . . ?
Sn1 C1 H1C 109.5 . . ?
H1A C1 H1B 109.5 . . ?
H1A C1 H1C 109.5 . . ?
H1B C1 H1C 109.5 . . ?
H1AA C1A H1AB 109.5 . . ?
H1AA C1A H1AC 109.5 . . ?
H1AB C1A H1AC 109.5 . . ?
Sn1A C1A H1AA 109.5 . . ?
Sn1A C1A H1AB 109.5 . . ?
Sn1A C1A H1AC 109.5 . . ?
H2AA C2A H2AB 109.5 . . ?
H2AA C2A H2AC 109.5 . . ?
H2AB C2A H2AC 109.5 . . ?
Sn1A C2A H2AA 109.5 . . ?
Sn1A C2A H2AB 109.5 . . ?
Sn1A C2A H2AC 109.5 . . ?
Sn1 C2 H2A 109.5 . . ?
Sn1 C2 H2B 109.5 . . ?
Sn1 C2 H2C 109.5 . . ?
H2A C2 H2B 109.5 . . ?
H2A C2 H2C 109.5 . . ?
H2B C2 H2C 109.5 . . ?
C10 Sn1A Cl1 110.94(4) . . ?
C1A Sn1A Cl1 93.63(8) . . ?
C1A Sn1A C10 118.53(10) . . ?
C2A Sn1A Cl1 97.92(10) . . ?
C2A Sn1A C10 119.58(10) . . ?
C2A Sn1A C1A 110.80(15) . . ?

loop_
_geom_bond_atom_site_label_1
_geom_bond_atom_site_label_2
_geom_bond_distance
_geom_bond_site_symmetry_2
_geom_bond_publ_flag
Sn1 Cl1 2.3418(8) . ?
Sn1 C10 2.1867(13) . ?
Sn1 C1 2.133(3) . ?
Sn1 C2 2.115(3) . ?
Cl1 Sn1A 2.4356(8) . ?
C11 C12 1.4081(14) . ?
C11 C10 1.4164(15) . ?
C11 C16 1.5377(15) . ?
C62 H62 0.9500 . ?
C62 C61 1.3981(18) . ?
C62 C63 1.390(2) . ?
C44 H44 0.9500 . ?
C44 C45 1.3968(17) . ?
C44 C43 1.388(2) . ?
C33 H33 0.9500 . ?
C33 C34 1.392(2) . ?
C33 C32 1.389(2) . ?
C35 C34 1.3917(16) . ?
C35 C45 1.4648(17) . ?
C35 C30 1.4093(16) . ?
C12 C18 1.5162(15) . ?
C12 C13 1.3886(15) . ?
C61 H61 0.9500 . ?
C61 C60 1.3879(17) . ?
C10 C15 1.4149(15) . ?
C10 Sn1A 2.1779(13) . ?
C60 C21 1.5231(15) . ?
C60 C65 1.4034(15) . ?
C34 H34 0.9500 . ?
C23 C25 1.5350(16) . ?
C23 C14 1.5190(15) . ?
C23 C24 1.5375(17) . ?
C23 C22 1.5421(15) . ?
C15 C21 1.5341(15) . ?
C15 C14 1.4078(15) . ?
C51 H51 0.9500 . ?
C51 C50 1.3848(16) . ?
C51 C52 1.3965(18) . ?
C45 C40 1.4036(16) . ?
C16 C30 1.5303(15) . ?
C16 C40 1.5232(16) . ?
C16 C17 1.5748(15) . ?
C32 H32 0.9500 . ?
C32 C31 1.4011(19) . ?
C25 H25A 0.9800 . ?
C25 H25B 0.9800 . ?
C25 H25C 0.9800 . ?
C18 C17 1.5374(16) . ?
C18 C20 1.5367(17) . ?
C18 C19 1.5363(17) . ?
C41 H41 0.9500 . ?
C41 C40 1.3869(17) . ?
C41 C42 1.4012(19) . ?
C21 C50 1.5288(15) . ?
C21 C22 1.5755(15) . ?
C63 H63 0.9500 . ?
C63 C64 1.3914(19) . ?
C14 C13 1.3893(15) . ?
C31 H31 0.9500 . ?
C31 C30 1.3812(17) . ?
C53 H53 0.9500 . ?
C53 C54 1.3875(19) . ?
C53 C52 1.3859(19) . ?
C50 C55 1.4077(15) . ?
C54 H54 0.9500 . ?
C54 C55 1.3871(16) . ?
C74 H74 0.9500 . ?
C74 C73 1.388(2) . ?
C74 C75 1.3920(19) . ?
C65 C55 1.4671(16) . ?
C65 C64 1.3933(16) . ?
C76 H76A 0.9800 . ?
C76 H76B 0.9800 . ?
C76 H76C 0.9800 . ?
C76 C70 1.5053(18) . ?
C73 H73 0.9500 . ?
C73 C72 1.388(2) . ?
C17 H17A 0.9900 . ?
C17 H17B 0.9900 . ?
C70 C71 1.3973(18) . ?
C70 C75 1.3943(19) . ?
C13 H13 0.9500 . ?
C24 H24A 0.9800 . ?
C24 H24B 0.9800 . ?
C24 H24C 0.9800 . ?
C20 H20A 0.9800 . ?
C20 H20B 0.9800 . ?
C20 H20C 0.9800 . ?
C42 H42 0.9500 . ?
C42 C43 1.389(2) . ?
C52 H52 0.9500 . ?
C71 H71 0.9500 . ?
C71 C72 1.389(2) . ?
C72 H72 0.9500 . ?
C64 H64 0.9500 . ?
C75 H75 0.9500 . ?
C43 H43 0.9500 . ?
C22 H22A 0.9900 . ?
C22 H22B 0.9900 . ?
C19 H19A 0.9800 . ?
C19 H19B 0.9800 . ?
C19 H19C 0.9800 . ?
C1 H1A 0.9800 . ?
C1 H1B 0.9800 . ?
C1 H1C 0.9800 . ?
C1A H1AA 0.9800 . ?
C1A H1AB 0.9800 . ?
C1A H1AC 0.9800 . ?
C1A Sn1A 2.129(3) . ?
C2A H2AA 0.9800 . ?
C2A H2AB 0.9800 . ?
C2A H2AC 0.9800 . ?
C2A Sn1A 2.120(3) . ?
C2 H2A 0.9800 . ?
C2 H2B 0.9800 . ?
C2 H2C 0.9800 . ?

loop_
_geom_torsion_atom_site_label_1
_geom_torsion_atom_site_label_2
_geom_torsion_atom_site_label_3
_geom_torsion_atom_site_label_4
_geom_torsion
_geom_torsion_site_symmetry_1
_geom_torsion_site_symmetry_2
_geom_torsion_site_symmetry_3
_geom_torsion_site_symmetry_4
_geom_torsion_publ_flag
Sn1 C10 C15 C21 -16.40(15) . . . . ?
Sn1 C10 C15 C14 170.02(8) . . . . ?
C11 C12 C18 C17 17.09(12) . . . . ?
C11 C12 C18 C20 134.40(11) . . . . ?
C11 C12 C18 C19 -103.28(11) . . . . ?
C11 C12 C13 C14 -4.28(17) . . . . ?
C11 C10 C15 C21 168.70(10) . . . . ?
C11 C10 C15 C14 -4.88(16) . . . . ?
C11 C16 C30 C35 142.54(10) . . . . ?
C11 C16 C30 C31 -38.99(17) . . . . ?
C11 C16 C40 C45 -143.48(10) . . . . ?
C11 C16 C40 C41 43.41(17) . . . . ?
C11 C16 C17 C18 22.83(11) . . . . ?
C62 C61 C60 C21 -173.78(11) . . . . ?
C62 C61 C60 C65 -0.69(17) . . . . ?
C62 C63 C64 C65 -0.62(19) . . . . ?
C44 C45 C40 C16 -174.53(10) . . . . ?
C44 C45 C40 C41 -0.80(18) . . . . ?
C33 C32 C31 C30 0.23(19) . . . . ?
C35 C45 C40 C16 6.67(13) . . . . ?
C35 C45 C40 C41 -179.61(11) . . . . ?
C12 C11 C10 Sn1 -168.88(8) . . . . ?
C12 C11 C10 C15 5.49(16) . . . . ?
C12 C11 C10 Sn1A 179.96(8) . . . . ?
C12 C11 C16 C30 108.99(11) . . . . ?
C12 C11 C16 C40 -127.98(10) . . . . ?
C12 C11 C16 C17 -12.09(11) . . . . ?
C12 C18 C17 C16 -24.21(11) . . . . ?
C61 C62 C63 C64 -1.1(2) . . . . ?
C61 C60 C21 C15 -41.79(16) . . . . ?
C61 C60 C21 C50 -173.34(11) . . . . ?
C61 C60 C21 C22 71.72(14) . . . . ?
C61 C60 C65 C55 177.37(10) . . . . ?
C61 C60 C65 C64 -1.03(17) . . . . ?
C10 C11 C12 C18 -177.67(10) . . . . ?
C10 C11 C12 C13 -1.03(17) . . . . ?
C10 C11 C16 C30 -77.02(15) . . . . ?
C10 C11 C16 C40 46.00(16) . . . . ?
C10 C11 C16 C17 161.90(11) . . . . ?
C10 C15 C21 C60 -44.32(16) . . . . ?
C10 C15 C21 C50 78.39(15) . . . . ?
C10 C15 C21 C22 -160.52(11) . . . . ?
C10 C15 C14 C23 176.48(10) . . . . ?
C10 C15 C14 C13 -0.28(17) . . . . ?
C60 C21 C50 C51 169.64(12) . . . . ?
C60 C21 C50 C55 -13.27(11) . . . . ?
C60 C21 C22 C23 -147.76(9) . . . . ?
C60 C65 C55 C50 -0.55(13) . . . . ?
C60 C65 C55 C54 -176.89(12) . . . . ?
C60 C65 C64 C63 1.67(18) . . . . ?
C34 C33 C32 C31 -1.6(2) . . . . ?
C34 C35 C45 C44 -2.3(2) . . . . ?
C34 C35 C45 C40 176.33(12) . . . . ?
C34 C35 C30 C16 175.66(10) . . . . ?
C34 C35 C30 C31 -3.00(17) . . . . ?
C23 C14 C13 C12 -171.42(11) . . . . ?
C15 C21 C50 C51 39.30(17) . . . . ?
C15 C21 C50 C55 -143.60(10) . . . . ?
C15 C21 C22 C23 -24.15(11) . . . . ?
C15 C14 C13 C12 4.90(16) . . . . ?
C51 C50 C55 C54 3.35(17) . . . . ?
C51 C50 C55 C65 -173.38(10) . . . . ?
C45 C44 C43 C42 0.6(2) . . . . ?
C45 C35 C34 C33 -172.70(12) . . . . ?
C45 C35 C30 C16 -8.90(12) . . . . ?
C45 C35 C30 C31 172.44(10) . . . . ?
C16 C11 C12 C18 -3.07(13) . . . . ?
C16 C11 C12 C13 173.57(10) . . . . ?
C16 C11 C10 Sn1 17.71(17) . . . . ?
C16 C11 C10 C15 -167.92(11) . . . . ?
C16 C11 C10 Sn1A 6.55(16) . . . . ?
C32 C33 C34 C35 0.62(19) . . . . ?
C32 C31 C30 C35 2.01(17) . . . . ?
C32 C31 C30 C16 -176.33(11) . . . . ?
C25 C23 C14 C15 -134.17(10) . . . . ?
C25 C23 C14 C13 42.38(15) . . . . ?
C25 C23 C22 C21 144.69(9) . . . . ?
C18 C12 C13 C14 171.94(11) . . . . ?
C41 C42 C43 C44 -0.4(2) . . . . ?
C21 C60 C65 C55 -8.34(13) . . . . ?
C21 C60 C65 C64 173.26(10) . . . . ?
C21 C15 C14 C23 1.78(13) . . . . ?
C21 C15 C14 C13 -174.97(10) . . . . ?
C21 C50 C55 C54 -174.12(11) . . . . ?
C21 C50 C55 C65 9.15(12) . . . . ?
C63 C62 C61 C60 1.74(19) . . . . ?
C14 C23 C22 C21 24.71(11) . . . . ?
C14 C15 C21 C60 129.88(10) . . . . ?
C14 C15 C21 C50 -107.40(11) . . . . ?
C14 C15 C21 C22 13.69(11) . . . . ?
C53 C54 C55 C50 -1.20(18) . . . . ?
C53 C54 C55 C65 174.76(12) . . . . ?
C50 C51 C52 C53 0.45(19) . . . . ?
C50 C21 C22 C23 103.26(10) . . . . ?
C54 C53 C52 C51 1.7(2) . . . . ?
C74 C73 C72 C71 -1.0(2) . . . . ?
C65 C60 C21 C15 144.55(10) . . . . ?
C65 C60 C21 C50 13.00(11) . . . . ?
C65 C60 C21 C22 -101.94(10) . . . . ?
C30 C35 C34 C33 1.65(17) . . . . ?
C30 C35 C45 C44 -177.20(12) . . . . ?
C30 C35 C45 C40 1.43(13) . . . . ?
C30 C16 C40 C45 -11.25(12) . . . . ?
C30 C16 C40 C41 175.64(12) . . . . ?
C30 C16 C17 C18 -105.16(10) . . . . ?
C40 C16 C30 C35 12.07(11) . . . . ?
C40 C16 C30 C31 -169.46(12) . . . . ?
C40 C16 C17 C18 146.07(9) . . . . ?
C40 C41 C42 C43 -0.4(2) . . . . ?
C76 C70 C71 C72 -177.97(12) . . . . ?
C76 C70 C75 C74 177.60(12) . . . . ?
C73 C74 C75 C70 0.2(2) . . . . ?
C17 C16 C30 C35 -100.42(10) . . . . ?
C17 C16 C30 C31 78.05(14) . . . . ?
C17 C16 C40 C45 103.44(10) . . . . ?
C17 C16 C40 C41 -69.67(15) . . . . ?
C55 C65 C64 C63 -176.32(12) . . . . ?
C70 C71 C72 C73 0.47(19) . . . . ?
C13 C12 C18 C17 -159.41(11) . . . . ?
C13 C12 C18 C20 -42.10(16) . . . . ?
C13 C12 C18 C19 80.22(14) . . . . ?
C24 C23 C14 C15 104.22(11) . . . . ?
C24 C23 C14 C13 -79.23(14) . . . . ?
C24 C23 C22 C21 -94.85(11) . . . . ?
C20 C18 C17 C16 -143.87(9) . . . . ?
C42 C41 C40 C45 1.0(2) . . . . ?
C42 C41 C40 C16 173.48(13) . . . . ?
C52 C51 C50 C21 173.94(11) . . . . ?
C52 C51 C50 C55 -2.92(17) . . . . ?
C52 C53 C54 C55 -1.3(2) . . . . ?
C71 C70 C75 C74 -0.74(19) . . . . ?
C64 C65 C55 C50 177.64(12) . . . . ?
C64 C65 C55 C54 1.3(2) . . . . ?
C75 C74 C73 C72 0.6(2) . . . . ?
C75 C70 C71 C72 0.40(18) . . . . ?
C43 C44 C45 C35 178.47(12) . . . . ?
C43 C44 C45 C40 -0.02(18) . . . . ?
C22 C23 C14 C15 -16.68(12) . . . . ?
C22 C23 C14 C13 159.87(11) . . . . ?
C22 C21 C50 C51 -77.73(14) . . . . ?
C22 C21 C50 C55 99.37(10) . . . . ?
C19 C18 C17 C16 95.03(11) . . . . ?
Sn1A C10 C15 C21 -6.01(16) . . . . ?
Sn1A C10 C15 C14 -179.59(8) . . . . ?
